data_1524391
loop_
_publ_author_name
'Galy, J.'
'Lindqvist, O.'

_publ_section_title
;
 The crystal structure of Te3 Nb2 O11
;
_journal_name_full 'Journal of Solid State Chemistry'
_journal_page_first 279
_journal_page_last 286
_journal_volume 27
_journal_year 1979
_chemical_formula_sum 'Nb2 O11 Te3'
_chemical_name_systematic 'Te3 Nb2 O11'
_space_group_IT_number 18
_symmetry_space_group_name_Hall 'P 2 2ab'
_symmetry_space_group_name_H-M 'P 21 21 2'
_cell_angle_alpha 90
_cell_angle_beta 90
_cell_angle_gamma 90
_cell_formula_units_Z 2
_cell_length_a 7.7
_cell_length_b 15.7
_cell_length_c 3.979
_cell_volume 481.021
_citation_journal_id_ASTM JSSCBI
_cod_data_source_file Galy_JSSCBI_1979_293.cif
_cod_data_source_block Nb2O11Te3
_cod_original_cell_volume 481.0213
_cod_database_code 1524391

loop_
_symmetry_equiv_pos_as_xyz
x,y,z
-x,-y,z
x+1/2,-y+1/2,-z
-x+1/2,y+1/2,-z

loop_
_atom_site_label
_atom_site_type_symbol
_atom_site_fract_x
_atom_site_fract_y
_atom_site_fract_z
_atom_site_occupancy
_atom_site_U_iso_or_equiv
O5 O-2 0.579 0.172 0.198 1 0.0
Nb1 Nb+5 0.3717 0.1014 0.2493 1 0.0
O3 O-2 0.5 0 0.2 1 0.0
O6 O-2 0.36 0.385 0.157 1 0.0
O4 O-2 0.14 0.044 0.187 1 0.0
O1 O-2 0.355 0.107 0.699 1 0.0
Te1 Te+4 0.3104 0.2978 0.8619 1 0.0
Te2 Te+4 0.5 0.5 0.1443 1 0.0
O2 O-2 0.247 0.217 0.181 1 0.0
